data_1552919
loop_
_publ_author_name
'Li, Tian-Xiao'
'Xiong, Ya-Mei'
'Chen, Xin'
'Yang, Ya-Nan'
'Wang, Ying'
'Jia, Xue-Wei'
'Yang, Xue-Peng'
'Tan, Lan-Lan'
'Xu, Chun-Ping'

_publ_section_title
;
 Antifungal Macrocyclic Trichothecenes from the Insect-Associated Fungus
 <i>Myrothecium roridum</i>.
;
_journal_issue 47
_journal_name_full 'Journal of agricultural and food chemistry'
_journal_page_first 13033
_journal_page_last 13039
_journal_paper_doi 10.1021/acs.jafc.9b04507
_journal_volume 67
_journal_year 2019
_chemical_absolute_configuration ad
_chemical_formula_moiety 'C29 H38 O10, 2(C H Cl3)'
_chemical_formula_sum 'C31 H40 Cl6 O10'
_chemical_formula_weight 785.33
_space_group_crystal_system monoclinic
_space_group_IT_number 4
_space_group_name_Hall 'P 2yb'
_space_group_name_H-M_alt 'P 1 21 1'
_atom_sites_solution_hydrogens mixed
_atom_sites_solution_primary iterative
_audit_creation_date 2018-10-18
_audit_creation_method
;
Olex2 1.2
(compiled 2018.05.29 svn.r3508 for OlexSys, GUI svn.r5506)
;
_cell_angle_alpha 90
_cell_angle_beta 90.1069(15)
_cell_angle_gamma 90
_cell_formula_units_Z 4
_cell_length_a 8.18909(10)
_cell_length_b 29.7457(5)
_cell_length_c 15.1177(3)
_cell_measurement_reflns_used 9259
_cell_measurement_temperature 293(2)
_cell_measurement_theta_max 70.6680
_cell_measurement_theta_min 4.1620
_cell_volume 3682.52(11)
_computing_cell_refinement
;
CrysAlisPro, Agilent Technologies,
Version 1.171.37.35 (release 13-08-2014 CrysAlis171 .NET)
(compiled Aug 13 2014,18:06:01)
;
_computing_data_collection
;
CrysAlisPro, Agilent Technologies,
Version 1.171.37.35 (release 13-08-2014 CrysAlis171 .NET)
(compiled Aug 13 2014,18:06:01)
;
_computing_data_reduction
;
CrysAlisPro, Agilent Technologies,
Version 1.171.37.35 (release 13-08-2014 CrysAlis171 .NET)
(compiled Aug 13 2014,18:06:01)
;
_computing_molecular_graphics 'Olex2 (Dolomanov et al., 2009)'
_computing_publication_material 'Olex2 (Dolomanov et al., 2009)'
_computing_structure_refinement 'ShelXL (Sheldrick, 2015)'
_computing_structure_solution 'olex2.solve (Bourhis et al., 2015)'
_diffrn_ambient_temperature 293(2)
_diffrn_detector 'CCD plate'
_diffrn_detector_area_resol_mean 16.2312
_diffrn_detector_type Eos
_diffrn_measured_fraction_theta_full 0.999
_diffrn_measured_fraction_theta_max 0.995
_diffrn_measurement_details
;
#__ type_ start__ end____ width___ exp.time_
  1 omega  -32.00   37.00   0.5000    3.0000
omega____ theta____ kappa____ phi______ frames
    -      -33.5000   37.0000 -120.0000 138

#__ type_ start__ end____ width___ exp.time_
  2 omega   57.00  109.00   0.5000    3.0000
omega____ theta____ kappa____ phi______ frames
    -       36.4734  178.0000 -150.0000 104

#__ type_ start__ end____ width___ exp.time_
  3 omega   41.00  104.00   0.5000    3.0000
omega____ theta____ kappa____ phi______ frames
    -       36.4734   57.0000  150.0000 126

#__ type_ start__ end____ width___ exp.time_
  4 omega   19.00   55.00   0.5000    3.0000
omega____ theta____ kappa____ phi______ frames
    -       36.4734  -57.0000    0.0000 72

#__ type_ start__ end____ width___ exp.time_
  5 omega   64.00  110.00   0.5000    3.0000
omega____ theta____ kappa____ phi______ frames
    -       36.4734  178.0000   30.0000 92

#__ type_ start__ end____ width___ exp.time_
  6 omega   57.00  107.00   0.5000    3.0000
omega____ theta____ kappa____ phi______ frames
    -       36.4734  178.0000  -60.0000 100

#__ type_ start__ end____ width___ exp.time_
  7 omega  -24.00    2.00   0.5000    3.0000
omega____ theta____ kappa____ phi______ frames
    -       36.4734  -57.0000    0.0000 52

#__ type_ start__ end____ width___ exp.time_
  8 omega   57.00   82.00   0.5000    3.0000
omega____ theta____ kappa____ phi______ frames
    -       36.4734  178.0000  -30.0000 50

#__ type_ start__ end____ width___ exp.time_
  9 omega   15.00   55.00   0.5000    3.0000
omega____ theta____ kappa____ phi______ frames
    -       36.4734  -37.0000 -150.0000 80

#__ type_ start__ end____ width___ exp.time_
 10 omega  -22.00    4.00   0.5000    3.0000
omega____ theta____ kappa____ phi______ frames
    -       36.4734  -37.0000 -150.0000 52

#__ type_ start__ end____ width___ exp.time_
 11 omega   38.00   95.00   0.5000   25.0000
omega____ theta____ kappa____ phi______ frames
    -      108.0000  -94.0000 -120.0000 114

#__ type_ start__ end____ width___ exp.time_
 12 omega   42.00   92.00   0.5000   25.0000
omega____ theta____ kappa____ phi______ frames
    -      108.0000  -36.0000    7.0000 100

#__ type_ start__ end____ width___ exp.time_
 13 omega   70.00  106.00   0.5000   25.0000
omega____ theta____ kappa____ phi______ frames
    -      108.0000  -94.0000   60.0000 72

#__ type_ start__ end____ width___ exp.time_
 14 omega   42.00   92.00   0.5000   25.0000
omega____ theta____ kappa____ phi______ frames
    -      108.0000  -45.0000 -150.0000 100

#__ type_ start__ end____ width___ exp.time_
 15 omega   37.00   78.00   0.5000   18.0000
omega____ theta____ kappa____ phi______ frames
    -      108.0000  -30.0000   90.0000 82

#__ type_ start__ end____ width___ exp.time_
 16 omega   87.00  117.00   0.5000   18.0000
omega____ theta____ kappa____ phi______ frames
    -      108.0000  -61.0000  -90.0000 60

#__ type_ start__ end____ width___ exp.time_
 17 omega  103.00  140.00   0.5000   18.0000
omega____ theta____ kappa____ phi______ frames
    -      108.0000  111.0000 -180.0000 74

#__ type_ start__ end____ width___ exp.time_
 18 omega   38.00   95.00   0.5000   18.0000
omega____ theta____ kappa____ phi______ frames
    -      108.0000  -94.0000   30.0000 114

#__ type_ start__ end____ width___ exp.time_
 19 omega   72.00   97.00   0.5000   18.0000
omega____ theta____ kappa____ phi______ frames
    -      108.0000  -94.0000  120.0000 50

#__ type_ start__ end____ width___ exp.time_
 20 omega   39.00   98.00   0.5000   18.0000
omega____ theta____ kappa____ phi______ frames
    -      108.0000  -45.0000  -90.0000 118

#__ type_ start__ end____ width___ exp.time_
 21 omega   61.00   87.00   0.5000   18.0000
omega____ theta____ kappa____ phi______ frames
    -      108.0000  -30.0000   30.0000 52

#__ type_ start__ end____ width___ exp.time_
 22 omega   56.00   82.00   0.5000   18.0000
omega____ theta____ kappa____ phi______ frames
    -      108.0000  -61.0000  -90.0000 52

#__ type_ start__ end____ width___ exp.time_
 23 omega   51.00  127.00   0.5000   18.0000
omega____ theta____ kappa____ phi______ frames
    -      108.0000  -61.0000   30.0000 152

#__ type_ start__ end____ width___ exp.time_
 24 omega   47.00   91.00   0.5000   18.0000
omega____ theta____ kappa____ phi______ frames
    -      108.0000  -30.0000  -90.0000 88

#__ type_ start__ end____ width___ exp.time_
 25 omega   68.00   96.00   0.5000    4.0000
omega____ theta____ kappa____ phi______ frames
    -       36.4734  178.0000  120.0000 56

#__ type_ start__ end____ width___ exp.time_
 26 omega   64.00   92.00   0.5000    4.0000
omega____ theta____ kappa____ phi______ frames
    -       36.4734  178.0000  -90.0000 56

#__ type_ start__ end____ width___ exp.time_
 27 omega   17.00   43.00   0.5000    4.0000
omega____ theta____ kappa____ phi______ frames
    -       36.4734   77.0000  -90.0000 52

#__ type_ start__ end____ width___ exp.time_
 28 omega   77.00  104.00   0.5000    4.0000
omega____ theta____ kappa____ phi______ frames
    -       36.4734   77.0000  -90.0000 54

#__ type_ start__ end____ width___ exp.time_
 29 omega   37.00   62.00   0.5000   18.0000
omega____ theta____ kappa____ phi______ frames
    -      108.0000  -30.0000 -180.0000 50

#__ type_ start__ end____ width___ exp.time_
 30 omega   65.00   91.00   0.5000   18.0000
omega____ theta____ kappa____ phi______ frames
    -      108.0000  -94.0000 -150.0000 52

#__ type_ start__ end____ width___ exp.time_
 31 omega   61.00   86.00   0.5000   18.0000
omega____ theta____ kappa____ phi______ frames
    -      108.0000  -30.0000 -150.0000 50

#__ type_ start__ end____ width___ exp.time_
 32 omega   72.00   98.00   0.5000   18.0000
omega____ theta____ kappa____ phi______ frames
    -      108.0000  -94.0000 -180.0000 52

#__ type_ start__ end____ width___ exp.time_
 33 omega   77.00  111.00   0.5000   18.0000
omega____ theta____ kappa____ phi______ frames
    -      108.0000   15.0000 -180.0000 68

#__ type_ start__ end____ width___ exp.time_
 34 omega  -75.00  -42.00   0.5000    4.0000
omega____ theta____ kappa____ phi______ frames
    -      -33.5000  178.0000  -60.0000 66

#__ type_ start__ end____ width___ exp.time_
 35 omega  -85.00  -59.00   0.5000    4.0000
omega____ theta____ kappa____ phi______ frames
    -      -33.5000  -77.0000  -60.0000 52

#__ type_ start__ end____ width___ exp.time_
 36 omega  -31.00   -5.00   0.5000    4.0000
omega____ theta____ kappa____ phi______ frames
    -      -33.5000  -77.0000  -60.0000 52

#__ type_ start__ end____ width___ exp.time_
 37 omega  -24.00    5.00   0.5000    4.0000
omega____ theta____ kappa____ phi______ frames
    -       36.4734  -57.0000  150.0000 58

#__ type_ start__ end____ width___ exp.time_
 38 omega   25.00   51.00   0.5000    4.0000
omega____ theta____ kappa____ phi______ frames
    -       36.4734  -57.0000  150.0000 52

#__ type_ start__ end____ width___ exp.time_
 39 omega   71.00   99.00   0.5000    4.0000
omega____ theta____ kappa____ phi______ frames
    -       36.4734   77.0000 -120.0000 56

#__ type_ start__ end____ width___ exp.time_
 40 omega   38.00   75.00   0.5000    4.0000
omega____ theta____ kappa____ phi______ frames
    -       36.4734  -99.0000  120.0000 74

#__ type_ start__ end____ width___ exp.time_
 41 omega  -34.00    8.00   0.5000    4.0000
omega____ theta____ kappa____ phi______ frames
    -       36.4734  -37.0000 -180.0000 84

#__ type_ start__ end____ width___ exp.time_
 42 omega   58.00   92.00   0.5000    4.0000
omega____ theta____ kappa____ phi______ frames
    -       36.4734   57.0000    0.0000 68

#__ type_ start__ end____ width___ exp.time_
 43 omega   22.00   77.00   0.5000    4.0000
omega____ theta____ kappa____ phi______ frames
    -       36.4734   57.0000   60.0000 110

#__ type_ start__ end____ width___ exp.time_
 44 omega   47.00   73.00   0.5000    4.0000
omega____ theta____ kappa____ phi______ frames
    -       36.4734  -99.0000  -60.0000 52

#__ type_ start__ end____ width___ exp.time_
 45 omega   35.00   62.00   0.5000    4.0000
omega____ theta____ kappa____ phi______ frames
    -       36.4734   77.0000 -120.0000 54

#__ type_ start__ end____ width___ exp.time_
 46 omega   88.00  114.00   0.5000   18.0000
omega____ theta____ kappa____ phi______ frames
    -      108.0000 -111.0000 -180.0000 52

#__ type_ start__ end____ width___ exp.time_
 47 omega   82.00  173.00   0.5000   18.0000
omega____ theta____ kappa____ phi______ frames
    -      108.0000   30.0000   60.0000 182

#__ type_ start__ end____ width___ exp.time_
 48 omega   38.00   65.00   0.5000   18.0000
omega____ theta____ kappa____ phi______ frames
    -      108.0000  -45.0000 -180.0000 54

#__ type_ start__ end____ width___ exp.time_
 49 omega   59.00  107.00   0.5000   18.0000
omega____ theta____ kappa____ phi______ frames
    -      108.0000  -94.0000    0.0000 96

#__ type_ start__ end____ width___ exp.time_
 50 omega   72.00  108.00   0.5000   18.0000
omega____ theta____ kappa____ phi______ frames
    -      108.0000 -111.0000  -30.0000 72

#__ type_ start__ end____ width___ exp.time_
 51 omega  108.00  149.00   0.5000   18.0000
omega____ theta____ kappa____ phi______ frames
    -      108.0000   30.0000  -60.0000 82
;
_diffrn_measurement_device 'four-circle diffractometer'
_diffrn_measurement_device_type 'Xcalibur, Eos, Gemini'
_diffrn_measurement_method '\w scans'
_diffrn_orient_matrix_UB_11 -0.0098151000
_diffrn_orient_matrix_UB_12 0.0376846000
_diffrn_orient_matrix_UB_13 -0.0696937000
_diffrn_orient_matrix_UB_21 -0.0955655000
_diffrn_orient_matrix_UB_22 0.0295217000
_diffrn_orient_matrix_UB_23 0.0657146000
_diffrn_orient_matrix_UB_31 0.1617654000
_diffrn_orient_matrix_UB_32 0.0197505000
_diffrn_orient_matrix_UB_33 0.0347948000
_diffrn_radiation_monochromator graphite
_diffrn_radiation_probe x-ray
_diffrn_radiation_type CuK\a
_diffrn_radiation_wavelength 1.54184
_diffrn_reflns_av_unetI/netI 0.0432
_diffrn_reflns_Laue_measured_fraction_full 0.999
_diffrn_reflns_Laue_measured_fraction_max 0.995
_diffrn_reflns_limit_h_max 10
_diffrn_reflns_limit_h_min -10
_diffrn_reflns_limit_k_max 36
_diffrn_reflns_limit_k_min -36
_diffrn_reflns_limit_l_max 18
_diffrn_reflns_limit_l_min 0
_diffrn_reflns_number 12808
_diffrn_reflns_point_group_measured_fraction_full 0.981
_diffrn_reflns_point_group_measured_fraction_max 0.968
_diffrn_reflns_theta_full 67.684
_diffrn_reflns_theta_max 70.860
_diffrn_reflns_theta_min 4.170
_diffrn_source 'Enhance (Cu) X-ray Source'
_exptl_absorpt_coefficient_mu 4.703
_exptl_absorpt_correction_T_max 1.00000
_exptl_absorpt_correction_T_min 0.54388
_exptl_absorpt_correction_type multi-scan
_exptl_absorpt_process_details
;
CrysAlisPro, Agilent Technologies,
Version 1.171.37.35 (release 13-08-2014 CrysAlis171 .NET)
(compiled Aug 13 2014,18:06:01)
Empirical absorption correction using spherical harmonics,
 implemented in SCALE3 ABSPACK scaling algorithm.
;
_exptl_crystal_colour colourless
_exptl_crystal_colour_primary colourless
_exptl_crystal_density_diffrn 1.416
_exptl_crystal_description prism
_exptl_crystal_F_000 1632
_exptl_crystal_size_max 0.2
_exptl_crystal_size_mid 0.12
_exptl_crystal_size_min 0.07
_refine_diff_density_max 0.685
_refine_diff_density_min -0.351
_refine_diff_density_rms 0.052
_refine_ls_abs_structure_details
;
 Flack x determined using 3853 quotients [(I+)-(I-)]/[(I+)+(I-)]
 (Parsons, Flack and Wagner, Acta Cryst. B69 (2013) 249-259).
;
_refine_ls_abs_structure_Flack 0.026(8)
_refine_ls_extinction_method none
_refine_ls_goodness_of_fit_ref 1.025
_refine_ls_hydrogen_treatment mixed
_refine_ls_matrix_type full
_refine_ls_number_parameters 888
_refine_ls_number_reflns 12808
_refine_ls_number_restraints 22
_refine_ls_restrained_S_all 1.049
_refine_ls_R_factor_all 0.0698
_refine_ls_R_factor_gt 0.0619
_refine_ls_shift/su_max 0.000
_refine_ls_shift/su_mean 0.000
_refine_ls_structure_factor_coef Fsqd
_refine_ls_weighting_details 'w=1/[\s^2^(Fo^2^)+(0.1130P)^2^+0.5999P] where P=(Fo^2^+2Fc^2^)/3'
_refine_ls_weighting_scheme calc
_refine_ls_wR_factor_gt 0.1724
_refine_ls_wR_factor_ref 0.1832
_reflns_Friedel_coverage 0.907
_reflns_Friedel_fraction_full 0.962
_reflns_Friedel_fraction_max 0.940
_reflns_number_gt 11011
_reflns_number_total 12808
_reflns_threshold_expression 'I > 2\s(I)'
_cod_data_source_file jf9b04507_si_002.cif
_cod_data_source_block 201810406_tw
_cod_depositor_comments 'Adding full bibliography for 1552919.cif.'
_cod_original_cell_volume 3682.51(11)
_cod_database_code 1552919
_shelx_shelxl_version_number 2014/7
_chemical_oxdiff_formula C15H15O3N2
_shelx_space_group_comment
;
The symmetry employed for this shelxl refinement is uniquely defined
by the following loop, which should always be used as a source of
symmetry information in preference to the above space-group names.
They are only intended as comments.
;
_shelx_estimated_absorpt_t_max 0.734
_shelx_estimated_absorpt_t_min 0.453
_reflns_odcompleteness_completeness 99.93
_reflns_odcompleteness_iscentric 1
_reflns_odcompleteness_theta 66.97
_olex2_refinement_description
;
1. Twinned data refinement
 Scales: 0.8906(17)
 0.1094(17)
2. Fixed Uiso
 At 1.2 times of:
  All C(H) groups, All C(H,H) groups
 At 1.5 times of:
  All C(H,H,H) groups, All O(H) groups
3. Restrained distances
 C19-Cl8
 1.75 with sigma of 0.02
 Cl9-C19
 1.75 with sigma of 0.02
 C20-Cl1A
 1.75 with sigma of 0.02
 C20-Cl10
 1.75 with sigma of 0.02
 Cl10-Cl1A
 2.5 with sigma of 0.02
 Cl2A-Cl1A
 2.55 with sigma of 0.02
 Cl4A-Cl5A
 2.55 with sigma of 0.02
 Cl5-C18
 1.76 with sigma of 0.02
 C18-Cl6A
 1.76 with sigma of 0.02
 C18-Cl4A
 1.76 with sigma of 0.02
 Cl6A-Cl5A
 2.56 with sigma of 0.02
 C18-Cl5A
 1.75 with sigma of 0.02
 O10A-H10D
 0.9 with sigma of 0.02
 Cl8-C19
 1.72 with sigma of 0.02
 C19-Cl7A
 1.62 with sigma of 0.02
 C19-Cl9A
 1.72 with sigma of 0.02
 Cl7A-Cl9A
 2.54 with sigma of 0.02
 Cl8A-C19
 1.75 with sigma of 0.02
 C14'-C13'
 1.55 with sigma of 0.02
 C13B-C14B
 1.55 with sigma of 0.02
 C5-C4
 1.55 with sigma of 0.02
4. Uiso/Uaniso restraints and constraints
Uanis(Cl4) = Uanis(Cl4A)
Uanis(Cl6) = Uanis(Cl6A)
Uanis(Cl12) = Uanis(Cl10)
Uanis(Cl11) = Uanis(Cl1A)
Uanis(Cl0A) = Uanis(Cl2A)
Uanis(Cl5) = Uanis(Cl5A)
Uanis(Cl9) = Uanis(Cl9A)
Uanis(Cl8) = Uanis(Cl8A)
Uanis(Cl7) = Uanis(Cl7A)
5. Others
 Sof(H18A)=Sof(Cl4A)=Sof(Cl5A)=Sof(Cl6A)=1-FVAR(1)
 Sof(H18)=Sof(Cl4)=Sof(Cl5)=Sof(Cl6)=FVAR(1)
 Sof(H20A)=Sof(Cl10)=Sof(Cl1A)=Sof(Cl2A)=1-FVAR(2)
 Sof(H20)=Sof(Cl0A)=Sof(Cl11)=Sof(Cl12)=FVAR(2)
 Sof(H19A)=Sof(Cl9A)=Sof(Cl8A)=Sof(Cl7A)=1-FVAR(3)
 Sof(H19)=Sof(Cl7)=Sof(Cl8)=Sof(Cl9)=FVAR(3)
6.a Riding coordinates:
 O10(H10A)
6.b Ternary CH refined with riding coordinates:
 C2(H2), C2'(H2'), C4(H4), C11(H11), C12'(H12'), C2A(H2A), C2A'(H2A'),
 C4A(H4A), C11A(H11A), C12B(H12B), C17(H17), C18(H18), C18(H18A), C19(H19),
 C19(H19A), C20(H20A), C20(H20)
6.c Secondary CH2 refined with riding coordinates:
 C3(H3A,H3B), C4'(H4'A,H4'B), C5'(H5'A,H5'B), C7(H7A,H7B), C7'(H7'A,H7'B),
 C8(H8A,H8B), C8'(H8'A,H8'B), C13(H13A,H13B), C13'(H13C,H13D), C15(H15A,H15B),
 C3A(H3AA,H3AB), C4A'(H4AA,H4AB), C5A'(H5AA,H5AB), C7A(H7AA,H7AB), C7A'(H7AC,
 H7AD), C8A(H8AA,H8AB), C8A'(H8AC,H8AD), C13A(H13E,H13F), C13B(H13G,H13H),
 C15A(H15C,H15D)
6.d Aromatic/amide H refined with riding coordinates:
 C9'(H9'), C10(H10), C10'(H10'), C9A'(H9A'), C10A(H10B), C10B(H10C)
6.e Idealised Me refined as rotating group:
 C14(H14A,H14B,H14C), C14'(H14D,H14E,H14F), C16(H16A,H16B,H16C), C14A(H14G,
 H14H,H14I), C14B(H14J,H14K,H14L), C16A(H16D,H16E,H16F)
;
_olex2_submission_special_instructions 'No special instructions were received'

loop_
_space_group_symop_operation_xyz
'x, y, z'
'-x, y+1/2, -z'

loop_
_atom_site_label
_atom_site_type_symbol
_atom_site_fract_x
_atom_site_fract_y
_atom_site_fract_z
_atom_site_U_iso_or_equiv
_atom_site_adp_type
_atom_site_occupancy
_atom_site_site_symmetry_order
_atom_site_calc_flag
_atom_site_refinement_flags_posn
_atom_site_refinement_flags_occupancy
_atom_site_disorder_assembly
_atom_site_disorder_group
C1' C 0.2724(7) 0.6681(2) 0.0415(4) 0.0474(12) Uani 1 1 d . . . .
C2 C 0.7205(7) 0.6395(2) 0.3803(4) 0.0556(14) Uani 1 1 d . . . .
H2 H 0.8020 0.6335 0.4263 0.067 Uiso 1 1 calc R . . .
C2' C 0.3191(7) 0.6951(2) -0.0371(4) 0.0496(12) Uani 1 1 d . . . .
H2' H 0.4354 0.6956 -0.0521 0.060 Uiso 1 1 calc R . . .
C3 C 0.6543(8) 0.6875(2) 0.3883(4) 0.0533(13) Uani 1 1 d . . . .
H3A H 0.7364 0.7074 0.4133 0.064 Uiso 1 1 calc R . . .
H3B H 0.5583 0.6882 0.4257 0.064 Uiso 1 1 calc R . . .
C3' C 0.2237(7) 0.7356(2) -0.0612(4) 0.0483(12) Uani 1 1 d . . . .
C4 C 0.6109(6) 0.7019(2) 0.2930(4) 0.0471(12) Uani 1 1 d D . . .
H4 H 0.4927 0.7063 0.2875 0.056 Uiso 1 1 calc R . . .
C4' C 0.0832(7) 0.7520(3) -0.0087(4) 0.0559(14) Uani 1 1 d . . . .
H4'A H 0.0421 0.7281 0.0287 0.067 Uiso 1 1 calc R . . .
H4'B H -0.0041 0.7616 -0.0479 0.067 Uiso 1 1 calc R . . .
C5 C 0.6679(6) 0.6617(2) 0.2315(4) 0.0454(11) Uani 1 1 d D . . .
C5' C 0.1395(8) 0.7912(3) 0.0477(4) 0.0594(15) Uani 1 1 d . . . .
H5'A H 0.0475 0.8029 0.0808 0.071 Uiso 1 1 calc R . . .
H5'B H 0.2205 0.7807 0.0898 0.071 Uiso 1 1 calc R . . .
C6 C 0.5229(6) 0.6273(2) 0.2252(4) 0.0457(11) Uani 1 1 d . . . .
C6' C 0.3478(7) 0.8133(2) -0.0538(4) 0.0476(12) Uani 1 1 d . . . .
C7 C 0.5756(8) 0.5840(3) 0.1776(5) 0.0590(15) Uani 1 1 d . . . .
H7A H 0.6102 0.5915 0.1181 0.071 Uiso 1 1 calc R . . .
H7B H 0.6687 0.5712 0.2084 0.071 Uiso 1 1 calc R . . .
C7' C 0.4956(7) 0.8043(2) 0.0057(4) 0.0495(12) Uani 1 1 d . . . .
H7'A H 0.4802 0.7759 0.0361 0.059 Uiso 1 1 calc R . . .
H7'B H 0.5924 0.8016 -0.0309 0.059 Uiso 1 1 calc R . . .
C8 C 0.4398(10) 0.5485(3) 0.1726(6) 0.073(2) Uani 1 1 d . . . .
H8A H 0.3628 0.5571 0.1267 0.088 Uiso 1 1 calc R . . .
H8B H 0.4873 0.5199 0.1560 0.088 Uiso 1 1 calc R . . .
C8' C 0.5229(9) 0.8414(2) 0.0741(5) 0.0561(14) Uani 1 1 d . . . .
H8'A H 0.5207 0.8703 0.0444 0.067 Uiso 1 1 calc R . . .
H8'B H 0.4337 0.8409 0.1162 0.067 Uiso 1 1 calc R . . .
C9 C 0.3492(9) 0.5431(3) 0.2591(6) 0.0673(18) Uani 1 1 d . . . .
C9' C 0.6804(9) 0.8370(2) 0.1232(5) 0.0612(16) Uani 1 1 d . . . .
H9' H 0.7606 0.8578 0.1083 0.073 Uiso 1 1 calc R . . .
C10 C 0.3620(7) 0.5727(2) 0.3232(4) 0.0532(13) Uani 1 1 d . . . .
H10 H 0.3021 0.5675 0.3744 0.064 Uiso 1 1 calc R . . .
C10' C 0.7225(8) 0.8072(2) 0.1862(4) 0.0535(13) Uani 1 1 d . . . .
H10' H 0.8252 0.8098 0.2121 0.064 Uiso 1 1 calc R . . .
C11 C 0.4656(7) 0.6143(2) 0.3203(4) 0.0467(11) Uani 1 1 d . . . .
H11 H 0.4009 0.6393 0.3437 0.056 Uiso 1 1 calc R . . .
C11' C 0.6156(7) 0.7708(2) 0.2162(4) 0.0471(12) Uani 1 1 d . . . .
C12 C 0.7984(7) 0.6408(2) 0.2911(5) 0.0536(13) Uani 1 1 d . . . .
C12' C 0.3075(7) 0.7727(2) -0.1139(4) 0.0496(12) Uani 1 1 d . . . .
H12' H 0.4079 0.7611 -0.1407 0.059 Uiso 1 1 calc R . . .
C13 C 0.9385(8) 0.6149(3) 0.2637(7) 0.073(2) Uani 1 1 d . . . .
H13A H 0.9797 0.5923 0.3042 0.087 Uiso 1 1 calc R . . .
H13B H 0.9472 0.6071 0.2016 0.087 Uiso 1 1 calc R . . .
C13' C 0.5072(11) 0.8540(3) -0.1633(5) 0.0731(19) Uani 1 1 d D . . .
H13C H 0.5247 0.8248 -0.1899 0.088 Uiso 1 1 calc R . . .
H13D H 0.6031 0.8617 -0.1287 0.088 Uiso 1 1 calc R . . .
C14 C 0.7350(8) 0.6781(3) 0.1431(4) 0.0573(15) Uani 1 1 d . . . .
H14A H 0.8418 0.6906 0.1518 0.086 Uiso 1 1 calc GR . . .
H14B H 0.6637 0.7006 0.1192 0.086 Uiso 1 1 calc GR . . .
H14C H 0.7416 0.6532 0.1027 0.086 Uiso 1 1 calc GR . . .
C14' C 0.4819(15) 0.8881(4) -0.2332(8) 0.107(4) Uani 1 1 d D . . .
H14D H 0.3847 0.8810 -0.2659 0.160 Uiso 1 1 calc GR . . .
H14E H 0.5740 0.8881 -0.2724 0.160 Uiso 1 1 calc GR . . .
H14F H 0.4705 0.9172 -0.2067 0.160 Uiso 1 1 calc GR . . .
C15 C 0.3692(7) 0.6470(2) 0.1823(4) 0.0506(13) Uani 1 1 d . . . .
H15A H 0.2850 0.6241 0.1799 0.061 Uiso 1 1 calc R . . .
H15B H 0.3291 0.6716 0.2183 0.061 Uiso 1 1 calc R . . .
C16 C 0.2412(13) 0.5026(4) 0.2665(9) 0.098(3) Uani 1 1 d . . . .
H16A H 0.2117 0.4981 0.3273 0.147 Uiso 1 1 calc GR . . .
H16B H 0.2985 0.4766 0.2452 0.147 Uiso 1 1 calc GR . . .
H16C H 0.1443 0.5071 0.2318 0.147 Uiso 1 1 calc GR . . .
O1 O 0.5977(5) 0.60607(16) 0.3804(3) 0.0545(9) Uani 1 1 d . . . .
O2 O 0.9592(5) 0.6611(2) 0.2877(4) 0.0701(13) Uani 1 1 d . . . .
O3 O 0.6955(5) 0.74282(15) 0.2721(3) 0.0517(9) Uani 1 1 d . . . .
O4 O 0.4743(5) 0.76515(17) 0.1947(3) 0.0570(10) Uani 1 1 d . . . .
O5 O 0.4013(5) 0.66308(17) 0.0943(3) 0.0533(9) Uani 1 1 d . . . .
O6 O 0.1396(6) 0.6535(2) 0.0564(4) 0.0740(15) Uani 1 1 d . . . .
O7 O 0.2069(5) 0.69428(16) -0.1098(3) 0.0556(10) Uani 1 1 d . . . .
O8 O 0.2075(5) 0.82608(16) -0.0043(3) 0.0543(9) Uani 1 1 d . . . .
O9 O 0.3679(6) 0.85258(16) -0.1076(3) 0.0583(10) Uani 1 1 d . . . .
O10 O 0.1943(6) 0.78553(19) -0.1817(3) 0.0640(12) Uani 1 1 d . . . .
H10A H 0.2471 0.8094 -0.1890 0.096 Uiso 1 1 d R . . .
C1A' C 0.7749(7) 0.7746(2) 0.6865(4) 0.0541(14) Uani 1 1 d . . . .
C2A C 1.2188(8) 0.8004(2) 0.3449(5) 0.0582(15) Uani 1 1 d . . . .
H2A H 1.2999 0.8068 0.2990 0.070 Uiso 1 1 calc R . . .
C2A' C 0.8220(7) 0.7470(2) 0.7657(4) 0.0536(13) Uani 1 1 d . . . .
H2A' H 0.9381 0.7466 0.7816 0.064 Uiso 1 1 calc R . . .
C3A C 1.1555(8) 0.7528(2) 0.3367(4) 0.0577(15) Uani 1 1 d . . . .
H3AA H 1.2386 0.7332 0.3124 0.069 Uiso 1 1 calc R . . .
H3AB H 1.0600 0.7518 0.2987 0.069 Uiso 1 1 calc R . . .
C3A' C 0.7251(7) 0.7069(2) 0.7896(4) 0.0514(13) Uani 1 1 d . . . .
C4A C 1.1112(7) 0.7385(2) 0.4320(4) 0.0488(12) Uani 1 1 d . . . .
H4A H 0.9930 0.7341 0.4368 0.059 Uiso 1 1 calc R . . .
C4A' C 0.5805(8) 0.6912(3) 0.7358(5) 0.0652(17) Uani 1 1 d . . . .
H4AA H 0.5393 0.7156 0.6995 0.078 Uiso 1 1 calc R . . .
H4AB H 0.4935 0.6813 0.7747 0.078 Uiso 1 1 calc R . . .
C5A C 1.1667(7) 0.7785(2) 0.4936(4) 0.0482(12) Uani 1 1 d . . . .
C5A' C 0.6363(9) 0.6527(3) 0.6777(5) 0.0662(18) Uani 1 1 d . . . .
H5AA H 0.5445 0.6415 0.6436 0.079 Uiso 1 1 calc R . . .
H5AB H 0.7184 0.6634 0.6367 0.079 Uiso 1 1 calc R . . .
C6A C 1.0205(6) 0.8128(2) 0.5007(4) 0.0486(12) Uani 1 1 d . . . .
C6A' C 0.8415(8) 0.6280(2) 0.7811(4) 0.0532(13) Uani 1 1 d . . . .
C7A C 1.0726(8) 0.8562(3) 0.5484(5) 0.0609(15) Uani 1 1 d . . . .
H7AA H 1.1079 0.8489 0.6080 0.073 Uiso 1 1 calc R . . .
H7AB H 1.1647 0.8694 0.5175 0.073 Uiso 1 1 calc R . . .
C7A' C 0.9934(7) 0.6360(2) 0.7236(4) 0.0519(13) Uani 1 1 d . . . .
H7AC H 0.9839 0.6650 0.6948 0.062 Uiso 1 1 calc R . . .
H7AD H 1.0892 0.6368 0.7614 0.062 Uiso 1 1 calc R . . .
C8A C 0.9342(10) 0.8906(3) 0.5529(6) 0.0702(19) Uani 1 1 d . . . .
H8AA H 0.8574 0.8814 0.5982 0.084 Uiso 1 1 calc R . . .
H8AB H 0.9790 0.9195 0.5703 0.084 Uiso 1 1 calc R . . .
C8A' C 1.0172(9) 0.5997(2) 0.6530(5) 0.0613(15) Uani 1 1 d . . . .
H8AC H 1.0124 0.5705 0.6812 0.074 Uiso 1 1 calc R . . .
H8AD H 0.9275 0.6015 0.6111 0.074 Uiso 1 1 calc R . . .
C9A C 0.8455(9) 0.8960(3) 0.4682(6) 0.0692(18) Uani 1 1 d . . . .
C9A' C 1.1752(10) 0.6034(3) 0.6033(5) 0.0648(17) Uani 1 1 d . . . .
H9A' H 1.2539 0.5820 0.6174 0.078 Uiso 1 1 calc R . . .
C10A C 0.8559(8) 0.8665(2) 0.4035(5) 0.0599(15) Uani 1 1 d . . . .
H10B H 0.7938 0.8716 0.3529 0.072 Uiso 1 1 calc R . . .
C10B C 1.2176(8) 0.6331(2) 0.5417(4) 0.0548(14) Uani 1 1 d . . . .
H10C H 1.3207 0.6304 0.5166 0.066 Uiso 1 1 calc R . . .
C11A C 0.9613(7) 0.8251(2) 0.4058(4) 0.0485(12) Uani 1 1 d . . . .
H11A H 0.8973 0.7999 0.3827 0.058 Uiso 1 1 calc R . . .
C11B C 1.1131(7) 0.6700(2) 0.5106(4) 0.0484(12) Uani 1 1 d . . . .
C12A C 1.2961(7) 0.7997(2) 0.4339(5) 0.0559(14) Uani 1 1 d . . . .
C12B C 0.8054(7) 0.6692(2) 0.8403(4) 0.0539(14) Uani 1 1 d . . . .
H12B H 0.9079 0.6801 0.8661 0.065 Uiso 1 1 calc R . . .
C13A C 1.4350(9) 0.8268(3) 0.4614(7) 0.077(2) Uani 1 1 d . . . .
H13E H 1.4735 0.8497 0.4209 0.093 Uiso 1 1 calc R . . .
H13F H 1.4442 0.8344 0.5236 0.093 Uiso 1 1 calc R . . .
C13B C 0.9927(11) 0.5858(3) 0.8901(6) 0.080(2) Uani 1 1 d D . . .
H13G H 1.0166 0.6148 0.9164 0.096 Uiso 1 1 calc R . . .
H13H H 1.0867 0.5765 0.8558 0.096 Uiso 1 1 calc R . . .
C14A C 1.2376(7) 0.7624(3) 0.5822(4) 0.0564(14) Uani 1 1 d . . . .
H14G H 1.3314 0.7439 0.5714 0.085 Uiso 1 1 calc GR . . .
H14H H 1.1565 0.7454 0.6134 0.085 Uiso 1 1 calc GR . . .
H14I H 1.2691 0.7880 0.6171 0.085 Uiso 1 1 calc GR . . .
C14B C 0.9586(18) 0.5523(5) 0.9607(9) 0.114(4) Uani 1 1 d D . . .
H14J H 0.9284 0.5241 0.9341 0.172 Uiso 1 1 calc GR . . .
H14K H 0.8707 0.5628 0.9971 0.172 Uiso 1 1 calc GR . . .
H14L H 1.0545 0.5482 0.9963 0.172 Uiso 1 1 calc GR . . .
C15A C 0.8678(7) 0.7926(2) 0.5439(4) 0.0512(13) Uani 1 1 d . . . .
H15C H 0.7820 0.8150 0.5455 0.061 Uiso 1 1 calc R . . .
H15D H 0.8293 0.7674 0.5087 0.061 Uiso 1 1 calc R . . .
C16A C 0.7371(15) 0.9374(4) 0.4614(9) 0.104(3) Uani 1 1 d . . . .
H16D H 0.8035 0.9634 0.4508 0.156 Uiso 1 1 calc GR . . .
H16E H 0.6780 0.9412 0.5157 0.156 Uiso 1 1 calc GR . . .
H16F H 0.6614 0.9336 0.4134 0.156 Uiso 1 1 calc GR . . .
O1A O 1.0926(5) 0.83404(16) 0.3451(3) 0.0566(10) Uani 1 1 d . . . .
O2A O 1.4583(6) 0.7808(2) 0.4367(4) 0.0744(14) Uani 1 1 d . . . .
O3A O 1.1952(5) 0.69743(15) 0.4545(3) 0.0513(9) Uani 1 1 d . . . .
O4A O 0.9742(5) 0.67629(18) 0.5328(3) 0.0586(11) Uani 1 1 d . . . .
O5A O 0.9022(5) 0.77739(18) 0.6325(3) 0.0579(11) Uani 1 1 d . . . .
O6A O 0.6438(6) 0.7900(3) 0.6710(4) 0.0845(18) Uani 1 1 d . . . .
O7A O 0.7075(6) 0.74795(18) 0.8374(3) 0.0601(11) Uani 1 1 d . . . .
O8A O 0.7035(6) 0.61664(19) 0.7307(3) 0.0653(12) Uani 1 1 d . . . .
O9A O 0.8538(6) 0.58923(17) 0.8346(3) 0.0623(11) Uani 1 1 d . . . .
O10A O 0.6951(6) 0.6578(2) 0.9096(3) 0.0693(13) Uani 1 1 d D . . .
H10D H 0.671(12) 0.6293(14) 0.898(7) 0.08(3) Uiso 1 1 d D . . .
C17 C 0.9560(14) 0.4144(4) 0.1052(8) 0.096(3) Uani 1 1 d . . . .
H17 H 0.8899 0.3926 0.0723 0.116 Uiso 1 1 calc R . A .
Cl1 Cl 1.1319(5) 0.42729(16) 0.0417(2) 0.1303(12) Uani 1 1 d . . B 1
Cl2 Cl 0.8454(5) 0.46241(15) 0.1173(4) 0.1455(15) Uani 1 1 d . . . .
Cl3 Cl 1.0132(5) 0.39048(13) 0.2045(2) 0.1244(12) Uani 1 1 d . . . .
C18 C 0.7115(14) 0.5151(3) 0.4431(8) 0.101(3) Uani 1 1 d D . . .
H18 H 0.6672 0.5368 0.4004 0.121 Uiso 0.743(5) 1 calc R P C 1
H18A H 0.6430 0.5422 0.4431 0.121 Uiso 0.257(5) 1 calc R P C 2
Cl4 Cl 0.6632(8) 0.46326(19) 0.4057(6) 0.167(3) Uani 0.743(5) 1 d . P C 1
Cl4A Cl 0.776(2) 0.4858(6) 0.3336(15) 0.167(3) Uani 0.257(5) 1 d D P C 2
Cl5 Cl 0.9138(8) 0.53010(17) 0.4623(5) 0.1083(15) Uani 0.743(5) 1 d D P C 1
Cl5A Cl 0.917(3) 0.5168(7) 0.4769(17) 0.1083(15) Uani 0.257(5) 1 d D P C 2
Cl6 Cl 0.5981(8) 0.5237(2) 0.5497(4) 0.1489(19) Uani 0.743(5) 1 d . P C 1
Cl6A Cl 0.667(2) 0.4706(6) 0.5066(11) 0.1489(19) Uani 0.257(5) 1 d D P C 2
C19 C 0.8500(16) 0.4254(4) 0.7426(7) 0.120(5) Uani 1 1 d D . . .
H19 H 0.9150 0.4095 0.6980 0.144 Uiso 0.832(6) 1 calc R P D 1
H19A H 0.8684 0.3987 0.7059 0.144 Uiso 0.168(6) 1 calc R P D 2
Cl7 Cl 0.8755(10) 0.48157(17) 0.7340(5) 0.164(2) Uani 0.832(6) 1 d . P D 1
Cl8 Cl 0.6275(6) 0.41712(18) 0.7223(4) 0.1431(17) Uani 0.832(6) 1 d D P D 1
Cl9 Cl 0.8768(8) 0.40172(17) 0.8453(3) 0.1276(15) Uani 0.832(6) 1 d D P D 1
C20 C 0.5017(15) 0.5315(5) 0.8532(9) 0.114(4) Uani 1 1 d D . . .
H20A H 0.6035 0.5292 0.8195 0.137 Uiso 0.135(7) 1 calc R P E 2
H20 H 0.6086 0.5405 0.8303 0.137 Uiso 0.865(7) 1 calc R P E 1
Cl0A Cl 0.3799(8) 0.5211(3) 0.7669(4) 0.173(3) Uani 0.865(7) 1 d . P E 1
Cl10 Cl 0.409(3) 0.5837(8) 0.867(2) 0.1258(16) Uani 0.135(7) 1 d D P E 2
Cl11 Cl 0.5321(9) 0.4856(2) 0.9267(4) 0.159(2) Uani 0.865(7) 1 d . P E 1
Cl12 Cl 0.4289(5) 0.57541(16) 0.9229(4) 0.1258(16) Uani 0.865(7) 1 d . P E 1
Cl1A Cl 0.498(5) 0.5150(11) 0.9566(17) 0.159(2) Uani 0.135(7) 1 d D P E 2
Cl2A Cl 0.320(5) 0.4943(19) 0.822(3) 0.173(3) Uani 0.135(7) 1 d D P E 2
Cl9A Cl 0.810(3) 0.4125(10) 0.8434(14) 0.1276(15) Uani 0.168(6) 1 d D P D 2
Cl8A Cl 0.778(3) 0.4649(8) 0.6888(19) 0.1431(17) Uani 0.168(6) 1 d D P D 2
Cl7A Cl 1.050(3) 0.4548(8) 0.774(2) 0.164(2) Uani 0.168(6) 1 d D P D 2

loop_
_atom_site_aniso_label
_atom_site_aniso_U_11
_atom_site_aniso_U_22
_atom_site_aniso_U_33
_atom_site_aniso_U_23
_atom_site_aniso_U_13
_atom_site_aniso_U_12
C1' 0.036(2) 0.055(3) 0.050(3) -0.007(2) -0.006(2) -0.004(2)
C2 0.046(3) 0.061(4) 0.060(3) 0.002(3) -0.017(2) -0.003(3)
C2' 0.042(3) 0.059(3) 0.048(3) -0.005(3) -0.002(2) -0.002(2)
C3 0.058(3) 0.058(3) 0.044(3) -0.003(3) -0.003(2) -0.007(3)
C3' 0.042(2) 0.060(3) 0.044(3) -0.002(2) -0.010(2) -0.007(2)
C4 0.038(2) 0.059(3) 0.045(3) -0.002(2) -0.002(2) -0.002(2)
C4' 0.038(3) 0.073(4) 0.056(3) 0.005(3) -0.004(2) -0.003(3)
C5 0.035(2) 0.057(3) 0.044(3) -0.007(2) -0.005(2) -0.001(2)
C5' 0.046(3) 0.079(4) 0.053(3) -0.006(3) 0.007(2) 0.006(3)
C6 0.037(2) 0.056(3) 0.044(3) -0.005(2) 0.000(2) 0.000(2)
C6' 0.045(3) 0.050(3) 0.048(3) 0.000(2) -0.001(2) 0.005(2)
C7 0.049(3) 0.071(4) 0.057(3) -0.015(3) 0.005(3) 0.000(3)
C7' 0.049(3) 0.054(3) 0.046(3) -0.001(2) -0.003(2) 0.005(2)
C8 0.067(4) 0.073(5) 0.079(5) -0.030(4) 0.003(4) -0.010(4)
C8' 0.064(4) 0.047(3) 0.057(3) 0.000(3) -0.010(3) 0.003(3)
C9 0.052(3) 0.062(4) 0.089(5) -0.005(4) -0.003(3) -0.004(3)
C9' 0.064(4) 0.054(3) 0.066(4) -0.001(3) -0.012(3) -0.018(3)
C10 0.046(3) 0.059(3) 0.055(3) -0.002(3) 0.000(2) 0.000(3)
C10' 0.048(3) 0.056(3) 0.056(3) -0.001(3) -0.008(2) -0.006(3)
C11 0.043(2) 0.052(3) 0.045(3) -0.004(2) -0.003(2) 0.004(2)
C11' 0.041(3) 0.059(3) 0.042(2) -0.006(2) -0.004(2) 0.000(2)
C12 0.039(3) 0.059(3) 0.063(3) 0.000(3) -0.011(2) -0.002(2)
C12' 0.041(3) 0.067(4) 0.041(2) 0.001(3) -0.001(2) 0.003(2)
C13 0.042(3) 0.080(5) 0.097(5) -0.003(4) -0.005(3) 0.010(3)
C13' 0.078(5) 0.075(5) 0.067(4) 0.009(4) 0.015(4) -0.003(4)
C14 0.045(3) 0.076(4) 0.051(3) 0.000(3) 0.002(2) -0.004(3)
C14' 0.096(7) 0.111(8) 0.114(8) 0.047(7) 0.042(6) 0.027(6)
C15 0.038(2) 0.069(4) 0.045(3) 0.002(3) 0.001(2) -0.002(2)
C16 0.088(6) 0.080(6) 0.126(8) -0.016(6) 0.006(6) -0.032(5)
O1 0.050(2) 0.058(2) 0.055(2) 0.0049(19) -0.0104(17) -0.0025(19)
O2 0.040(2) 0.079(3) 0.091(3) 0.006(3) -0.012(2) -0.009(2)
O3 0.0411(18) 0.055(2) 0.059(2) 0.0033(19) -0.0069(17) -0.0032(17)
O4 0.043(2) 0.071(3) 0.057(2) 0.011(2) -0.0055(17) -0.0041(19)
O5 0.0380(18) 0.075(3) 0.0469(19) 0.000(2) -0.0050(15) -0.0053(19)
O6 0.048(2) 0.106(4) 0.068(3) 0.021(3) -0.014(2) -0.020(3)
O7 0.051(2) 0.065(3) 0.051(2) -0.005(2) -0.0116(17) -0.0071(19)
O8 0.048(2) 0.062(2) 0.053(2) -0.0032(19) 0.0027(17) 0.0078(18)
O9 0.059(2) 0.060(2) 0.056(2) 0.007(2) 0.0004(19) 0.004(2)
O10 0.062(3) 0.080(3) 0.050(2) 0.003(2) -0.015(2) -0.008(2)
C1A' 0.043(3) 0.069(4) 0.050(3) -0.010(3) 0.001(2) 0.002(3)
C2A 0.049(3) 0.066(4) 0.060(3) 0.003(3) 0.015(3) 0.007(3)
C2A' 0.040(3) 0.072(4) 0.049(3) -0.007(3) -0.001(2) 0.003(3)
C3A 0.057(3) 0.063(4) 0.053(3) -0.007(3) 0.004(3) 0.008(3)
C3A' 0.037(2) 0.074(4) 0.043(3) -0.004(3) 0.004(2) 0.006(3)
C4A 0.039(2) 0.054(3) 0.053(3) -0.002(3) -0.002(2) 0.000(2)
C4A' 0.043(3) 0.089(5) 0.064(4) 0.005(4) -0.008(3) 0.001(3)
C5A 0.036(2) 0.058(3) 0.051(3) -0.001(3) -0.002(2) -0.001(2)
C5A' 0.053(3) 0.088(5) 0.057(3) -0.003(3) -0.014(3) -0.009(3)
C6A 0.036(2) 0.063(3) 0.047(3) -0.009(3) -0.001(2) 0.003(2)
C6A' 0.049(3) 0.063(4) 0.047(3) -0.001(3) -0.006(2) -0.004(3)
C7A 0.049(3) 0.069(4) 0.064(4) -0.015(3) -0.005(3) -0.001(3)
C7A' 0.048(3) 0.058(3) 0.050(3) -0.004(3) -0.002(2) -0.002(2)
C8A 0.063(4) 0.067(4) 0.081(5) -0.022(4) -0.003(3) 0.000(3)
C8A' 0.073(4) 0.056(4) 0.055(3) 0.001(3) 0.005(3) -0.001(3)
C9A 0.053(3) 0.063(4) 0.091(5) -0.007(4) -0.002(3) 0.009(3)
C9A' 0.076(4) 0.059(4) 0.059(4) -0.001(3) 0.008(3) 0.019(3)
C10A 0.045(3) 0.068(4) 0.067(4) 0.007(3) -0.002(3) 0.004(3)
C10B 0.052(3) 0.060(3) 0.053(3) -0.003(3) 0.006(2) 0.009(3)
C11A 0.041(3) 0.056(3) 0.049(3) 0.003(3) -0.001(2) -0.003(2)
C11B 0.043(3) 0.062(3) 0.040(2) -0.004(2) -0.002(2) -0.005(2)
C12A 0.034(2) 0.054(3) 0.080(4) -0.010(3) 0.009(3) 0.002(2)
C12B 0.042(3) 0.074(4) 0.045(3) -0.002(3) 0.003(2) 0.000(3)
C13A 0.047(3) 0.081(5) 0.103(6) 0.000(5) 0.007(4) -0.015(3)
C13B 0.067(4) 0.086(5) 0.086(5) 0.015(5) -0.006(4) -0.007(4)
C14A 0.043(3) 0.072(4) 0.055(3) -0.008(3) -0.010(2) 0.004(3)
C14B 0.123(9) 0.116(9) 0.104(8) 0.044(7) -0.013(7) -0.010(7)
C15A 0.038(2) 0.069(4) 0.046(3) -0.007(3) -0.004(2) -0.004(2)
C16A 0.098(7) 0.089(7) 0.125(9) -0.020(6) -0.018(6) 0.038(6)
O1A 0.051(2) 0.061(3) 0.058(2) 0.007(2) 0.0074(18) 0.0072(19)
O2A 0.038(2) 0.083(3) 0.102(4) 0.001(3) 0.014(2) 0.009(2)
O3A 0.0420(18) 0.055(2) 0.057(2) 0.0002(19) 0.0026(16) 0.0043(17)
O4A 0.041(2) 0.078(3) 0.057(2) 0.012(2) -0.0011(17) 0.0033(19)
O5A 0.0409(19) 0.088(3) 0.045(2) 0.003(2) 0.0040(16) 0.005(2)
O6A 0.055(3) 0.125(5) 0.073(3) 0.022(3) 0.015(2) 0.032(3)
O7A 0.057(2) 0.074(3) 0.049(2) -0.006(2) 0.0102(18) 0.008(2)
O8A 0.050(2) 0.081(3) 0.065(3) -0.012(2) -0.005(2) -0.012(2)
O9A 0.062(2) 0.063(3) 0.062(3) 0.007(2) 0.003(2) -0.011(2)
O10A 0.065(3) 0.094(4) 0.050(2) 0.004(3) 0.012(2) -0.002(3)
C17 0.096(6) 0.096(7) 0.097(6) -0.001(5) -0.030(5) -0.028(5)
Cl1 0.131(2) 0.161(3) 0.0997(19) -0.007(2) 0.0060(18) -0.014(2)
Cl2 0.116(2) 0.125(3) 0.196(4) 0.041(3) 0.011(3) 0.001(2)
Cl3 0.127(2) 0.136(2) 0.1096(19) 0.0335(19) -0.0455(18) -0.043(2)
C18 0.115(8) 0.071(5) 0.117(8) 0.007(5) -0.032(7) 0.000(5)
Cl4 0.130(4) 0.108(3) 0.261(8) -0.076(4) -0.033(4) 0.007(3)
Cl4A 0.130(4) 0.108(3) 0.261(8) -0.076(4) -0.033(4) 0.007(3)
Cl5 0.109(2) 0.091(4) 0.125(4) 0.007(3) -0.009(2) 0.001(3)
Cl5A 0.109(2) 0.091(4) 0.125(4) 0.007(3) -0.009(2) 0.001(3)
Cl6 0.155(4) 0.170(5) 0.121(3) 0.026(3) 0.034(3) 0.011(4)
Cl6A 0.155(4) 0.170(5) 0.121(3) 0.026(3) 0.034(3) 0.011(4)
C19 0.192(14) 0.082(6) 0.085(6) -0.005(5) 0.028(8) 0.011(8)
Cl7 0.207(6) 0.099(3) 0.186(5) 0.018(3) -0.004(5) -0.038(3)
Cl8 0.127(3) 0.133(3) 0.169(4) -0.031(3) -0.031(3) 0.020(3)
Cl9 0.154(4) 0.126(3) 0.102(2) 0.018(2) -0.027(3) 0.038(3)
C20 0.081(6) 0.133(10) 0.129(10) -0.020(8) -0.002(6) 0.014(6)
Cl0A 0.170(5) 0.219(7) 0.130(4) -0.035(4) -0.056(4) 0.055(5)
Cl10 0.099(2) 0.129(3) 0.149(4) -0.033(3) 0.037(3) -0.014(2)
Cl11 0.189(5) 0.135(4) 0.153(4) 0.007(3) -0.004(4) 0.035(4)
Cl12 0.099(2) 0.129(3) 0.149(4) -0.033(3) 0.037(3) -0.014(2)
Cl1A 0.189(5) 0.135(4) 0.153(4) 0.007(3) -0.004(4) 0.035(4)
Cl2A 0.170(5) 0.219(7) 0.130(4) -0.035(4) -0.056(4) 0.055(5)
Cl9A 0.154(4) 0.126(3) 0.102(2) 0.018(2) -0.027(3) 0.038(3)
Cl8A 0.127(3) 0.133(3) 0.169(4) -0.031(3) -0.031(3) 0.020(3)
Cl7A 0.207(6) 0.099(3) 0.186(5) 0.018(3) -0.004(5) -0.038(3)

loop_
_atom_type_symbol
_atom_type_description
_atom_type_scat_dispersion_real
_atom_type_scat_dispersion_imag
_atom_type_scat_source
C C 0.0181 0.0091 'International Tables Vol C Tables 4.2.6.8 and 6.1.1.4'
H H 0.0000 0.0000 'International Tables Vol C Tables 4.2.6.8 and 6.1.1.4'
Cl Cl 0.3639 0.7018 'International Tables Vol C Tables 4.2.6.8 and 6.1.1.4'
O O 0.0492 0.0322 'International Tables Vol C Tables 4.2.6.8 and 6.1.1.4'

loop_
_geom_angle_atom_site_label_1
_geom_angle_atom_site_label_2
_geom_angle_atom_site_label_3
_geom_angle
O5 C1' C2' 109.6(5)
O6 C1' C2' 125.8(6)
O6 C1' O5 124.6(6)
C3 C2 H2 110.7
C12 C2 H2 110.7
C12 C2 C3 101.5(5)
O1 C2 H2 110.7
O1 C2 C3 113.8(5)
O1 C2 C12 108.9(5)
C1' C2' H2' 116.4
C3' C2' C1' 120.1(5)
C3' C2' H2' 116.4
O7 C2' C1' 116.0(5)
O7 C2' H2' 116.4
O7 C2' C3' 59.2(4)
C2 C3 H3A 110.7
C2 C3 H3B 110.7
C2 C3 C4 105.4(5)
H3A C3 H3B 108.8
C4 C3 H3A 110.7
C4 C3 H3B 110.7
C2' C3' C4' 123.1(6)
C2' C3' C12' 118.6(5)
C4' C3' C12' 113.1(6)
O7 C3' C2' 58.7(4)
O7 C3' C4' 118.8(5)
O7 C3' C12' 113.2(5)
C3 C4 H4 110.1
C3 C4 C5 105.7(5)
C5 C4 H4 110.1
O3 C4 C3 109.3(5)
O3 C4 H4 110.1
O3 C4 C5 111.5(4)
C3' C4' H4'A 110.0
C3' C4' H4'B 110.0
C3' C4' C5' 108.6(5)
H4'A C4' H4'B 108.4
C5' C4' H4'A 110.0
C5' C4' H4'B 110.0
C6 C5 C4 107.7(4)
C12 C5 C4 99.6(4)
C12 C5 C6 107.4(5)
C14 C5 C4 112.4(5)
C14 C5 C6 115.3(5)
C14 C5 C12 113.2(5)
C4' C5' H5'A 109.3
C4' C5' H5'B 109.3
H5'A C5' H5'B 107.9
O8 C5' C4' 111.8(5)
O8 C5' H5'A 109.3
O8 C5' H5'B 109.3
C7 C6 C5 111.2(5)
C7 C6 C11 108.0(5)
C11 C6 C5 109.5(4)
C15 C6 C5 113.4(5)
C15 C6 C7 110.7(5)
C15 C6 C11 103.7(4)
C7' C6' C12' 112.1(5)
O8 C6' C7' 112.1(5)
O8 C6' C12' 110.3(5)
O8 C6' O9 100.0(5)
O9 C6' C7' 112.5(5)
O9 C6' C12' 109.2(5)
C6 C7 H7A 108.9
C6 C7 H7B 108.9
H7A C7 H7B 107.7
C8 C7 C6 113.3(5)
C8 C7 H7A 108.9
C8 C7 H7B 108.9
C6' C7' H7'A 109.0
C6' C7' H7'B 109.0
H7'A C7' H7'B 107.8
C8' C7' C6' 112.7(5)
C8' C7' H7'A 109.0
C8' C7' H7'B 109.0
C7 C8 H8A 109.0
C7 C8 H8B 109.0
H8A C8 H8B 107.8
C9 C8 C7 112.8(6)
C9 C8 H8A 109.0
C9 C8 H8B 109.0
C7' C8' H8'A 108.9
C7' C8' H8'B 108.9
H8'A C8' H8'B 107.7
C9' C8' C7' 113.5(6)
C9' C8' H8'A 108.9
C9' C8' H8'B 108.9
C10 C9 C8 121.8(7)
C10 C9 C16 122.1(8)
C16 C9 C8 116.1(8)
C8' C9' H9' 115.5
C10' C9' C8' 129.0(6)
C10' C9' H9' 115.5
C9 C10 H10 117.4
C9 C10 C11 125.2(6)
C11 C10 H10 117.4
C9' C10' H10' 118.2
C9' C10' C11' 123.6(6)
C11' C10' H10' 118.2
C6 C11 H11 108.0
C10 C11 C6 113.7(5)
C10 C11 H11 108.0
O1 C11 C6 113.4(5)
O1 C11 C10 105.5(5)
O1 C11 H11 108.0
O3 C11' C10' 111.0(5)
O4 C11' C10' 126.2(6)
O4 C11' O3 122.8(6)
C2 C12 C5 104.1(5)
C13 C12 C2 125.9(6)
C13 C12 C5 127.1(6)
C13 C12 O2 59.3(5)
O2 C12 C2 115.7(5)
O2 C12 C5 116.4(5)
C3' C12' C6' 110.7(5)
C3' C12' H12' 109.9
C6' C12' H12' 109.9
O10 C12' C3' 106.0(5)
O10 C12' C6' 110.4(5)
O10 C12' H12' 109.9
C12 C13 H13A 117.7
C12 C13 H13B 117.7
H13A C13 H13B 114.8
O2 C13 C12 60.5(5)
O2 C13 H13A 117.7
O2 C13 H13B 117.7
H13C C13' H13D 108.2
C14' C13' H13C 109.8
C14' C13' H13D 109.8
O9 C13' H13C 109.8
O9 C13' H13D 109.8
O9 C13' C14' 109.5(7)
C5 C14 H14A 109.5
C5 C14 H14B 109.5
C5 C14 H14C 109.5
H14A C14 H14B 109.5
H14A C14 H14C 109.5
H14B C14 H14C 109.5
C13' C14' H14D 109.5
C13' C14' H14E 109.5
C13' C14' H14F 109.5
H14D C14' H14E 109.5
H14D C14' H14F 109.5
H14E C14' H14F 109.5
C6 C15 H15A 109.3
C6 C15 H15B 109.3
H15A C15 H15B 108.0
O5 C15 C6 111.6(4)
O5 C15 H15A 109.3
O5 C15 H15B 109.3
C9 C16 H16A 109.5
C9 C16 H16B 109.5
C9 C16 H16C 109.5
H16A C16 H16B 109.5
H16A C16 H16C 109.5
H16B C16 H16C 109.5
C2 O1 C11 114.5(5)
C13 O2 C12 60.2(4)
C11' O3 C4 115.2(4)
C1' O5 C15 116.5(4)
C2' O7 C3' 62.1(4)
C5' O8 C6' 114.5(5)
C13' O9 C6' 117.0(5)
C12' O10 H10A 89.3
O5A C1A' C2A' 108.9(5)
O6A C1A' C2A' 126.7(6)
O6A C1A' O5A 124.4(6)
C3A C2A H2A 110.8
C12A C2A H2A 110.8
C12A C2A C3A 101.9(6)
O1A C2A H2A 110.8
O1A C2A C3A 113.9(5)
O1A C2A C12A 108.2(5)
C1A' C2A' H2A' 116.8
C3A' C2A' C1A' 119.9(5)
C3A' C2A' H2A' 116.8
O7A C2A' C1A' 115.1(5)
O7A C2A' H2A' 116.8
O7A C2A' C3A' 58.6(4)
C2A C3A H3AA 110.7
C2A C3A H3AB 110.7
C2A C3A C4A 105.3(5)
H3AA C3A H3AB 108.8
C4A C3A H3AA 110.7
C4A C3A H3AB 110.7
C2A' C3A' C4A' 122.6(6)
C2A' C3A' C12B 119.4(5)
C12B C3A' C4A' 112.6(6)
O7A C3A' C2A' 59.2(4)
O7A C3A' C4A' 117.3(5)
O7A C3A' C12B 115.1(5)
C3A C4A H4A 109.9
C3A C4A C5A 105.9(5)
C5A C4A H4A 109.9
O3A C4A C3A 109.9(5)
O3A C4A H4A 109.9
O3A C4A C5A 111.3(5)
C3A' C4A' H4AA 110.1
C3A' C4A' H4AB 110.1
C3A' C4A' C5A' 108.0(5)
H4AA C4A' H4AB 108.4
C5A' C4A' H4AA 110.1
C5A' C4A' H4AB 110.1
C6A C5A C4A 108.1(4)
C12A C5A C4A 99.3(5)
C12A C5A C6A 107.6(5)
C12A C5A C14A 112.4(5)
C14A C5A C4A 112.8(5)
C14A C5A C6A 115.4(5)
C4A' C5A' H5AA 109.5
C4A' C5A' H5AB 109.5
H5AA C5A' H5AB 108.1
O8A C5A' C4A' 110.8(6)
O8A C5A' H5AA 109.5
O8A C5A' H5AB 109.5
C7A C6A C5A 111.4(5)
C7A C6A C11A 108.6(6)
C11A C6A C5A 109.0(5)
C15A C6A C5A 113.3(5)
C15A C6A C7A 110.8(5)
C15A C6A C11A 103.4(4)
C7A' C6A' C12B 111.2(5)
O8A C6A' C7A' 112.4(5)
O8A C6A' C12B 110.6(5)
O8A C6A' O9A 99.8(5)
O9A C6A' C7A' 113.1(5)
O9A C6A' C12B 109.3(5)
C6A C7A H7AA 109.2
C6A C7A H7AB 109.2
H7AA C7A H7AB 107.9
C8A C7A C6A 112.2(5)
C8A C7A H7AA 109.2
C8A C7A H7AB 109.2
C6A' C7A' H7AC 109.0
C6A' C7A' H7AD 109.0
H7AC C7A' H7AD 107.8
C8A' C7A' C6A' 113.0(5)
C8A' C7A' H7AC 109.0
C8A' C7A' H7AD 109.0
C7A C8A H8AA 108.9
C7A C8A H8AB 108.9
H8AA C8A H8AB 107.7
C9A C8A C7A 113.4(6)
C9A C8A H8AA 108.9
C9A C8A H8AB 108.9
C7A' C8A' H8AC 108.7
C7A' C8A' H8AD 108.7
H8AC C8A' H8AD 107.6
C9A' C8A' C7A' 114.2(6)
C9A' C8A' H8AC 108.7
C9A' C8A' H8AD 108.7
C8A C9A C16A 115.6(8)
C10A C9A C8A 122.5(7)
C10A C9A C16A 121.9(8)
C8A' C9A' H9A' 115.7
C10B C9A' C8A' 128.7(7)
C10B C9A' H9A' 115.7
C9A C10A H10B 117.7
C9A C10A C11A 124.5(7)
C11A C10A H10B 117.7
C9A' C10B H10C 117.7
C9A' C10B C11B 124.6(6)
C11B C10B H10C 117.7
C6A C11A H11A 108.2
C10A C11A C6A 113.1(5)
C10A C11A H11A 108.2
O1A C11A C6A 113.5(4)
O1A C11A C10A 105.3(5)
O1A C11A H11A 108.2
O3A C11B C10B 111.1(5)
O4A C11B C10B 125.3(6)
O4A C11B O3A 123.6(6)
C2A C12A C5A 104.2(5)
C13A C12A C2A 125.6(7)
C13A C12A C5A 127.1(7)
O2A C12A C2A 115.0(6)
O2A C12A C5A 117.5(6)
O2A C12A C13A 59.2(5)
C3A' C12B C6A' 112.3(5)
C3A' C12B H12B 109.2
C6A' C12B H12B 109.2
O10A C12B C3A' 105.9(5)
O10A C12B C6A' 111.1(6)
O10A C12B H12B 109.2
C12A C13A H13E 117.8
C12A C13A H13F 117.8
H13E C13A H13F 114.9
O2A C13A C12A 60.1(5)
O2A C13A H13E 117.8
O2A C13A H13F 117.8
H13G C13B H13H 108.3
C14B C13B H13G 109.9
C14B C13B H13H 109.9
O9A C13B H13G 109.9
O9A C13B H13H 109.9
O9A C13B C14B 108.7(8)
C5A C14A H14G 109.5
C5A C14A H14H 109.5
C5A C14A H14I 109.5
H14G C14A H14H 109.5
H14G C14A H14I 109.5
H14H C14A H14I 109.5
C13B C14B H14J 109.5
C13B C14B H14K 109.5
C13B C14B H14L 109.5
H14J C14B H14K 109.5
H14J C14B H14L 109.5
H14K C14B H14L 109.5
C6A C15A H15C 109.4
C6A C15A H15D 109.4
H15C C15A H15D 108.0
O5A C15A C6A 111.2(5)
O5A C15A H15C 109.4
O5A C15A H15D 109.4
C9A C16A H16D 109.5
C9A C16A H16E 109.5
C9A C16A H16F 109.5
H16D C16A H16E 109.5
H16D C16A H16F 109.5
H16E C16A H16F 109.5
C2A O1A C11A 114.3(5)
C13A O2A C12A 60.7(5)
C11B O3A C4A 114.8(4)
C1A' O5A C15A 116.0(5)
C3A' O7A C2A' 62.3(4)
C6A' O8A C5A' 115.3(5)
C6A' O9A C13B 117.0(6)
C12B O10A H10D 103(7)
Cl1 C17 H17 108.5
Cl2 C17 H17 108.5
Cl2 C17 Cl1 108.1(6)
Cl2 C17 Cl3 113.3(7)
Cl3 C17 H17 108.5
Cl3 C17 Cl1 109.9(6)
Cl4 C18 H18 107.0
Cl4 C18 Cl5 120.8(7)
Cl4 C18 Cl6 107.1(7)
Cl4A C18 H18A 121.6
Cl5 C18 H18 107.0
Cl5 C18 Cl6 107.1(7)
Cl5A C18 H18A 121.6
Cl5A C18 Cl4A 89.9(11)
Cl6 C18 H18 107.0
Cl6A C18 H18A 121.6
Cl6A C18 Cl4A 101.1(11)
Cl6A C18 Cl5A 93.7(10)
Cl7 C19 H19 110.8
Cl7 C19 Cl8 103.8(7)
Cl7 C19 Cl9 117.3(7)
Cl8 C19 H19 110.8
Cl9 C19 H19 110.8
Cl9 C19 Cl8 102.6(7)
Cl9A C19 H19A 112.2
Cl9A C19 Cl7A 93.0(12)
Cl8A C19 H19A 112.2
Cl8A C19 Cl9A 127.0(17)
Cl8A C19 Cl7A 96.0(15)
Cl7A C19 H19A 112.2
Cl0A C20 H20 107.9
Cl0A C20 Cl11 115.4(9)
Cl0A C20 Cl12 113.4(7)
Cl10 C20 H20A 119.6
Cl10 C20 Cl2A 101.8(18)
Cl11 C20 H20 107.9
Cl11 C20 Cl12 103.9(8)
Cl12 C20 H20 107.9
Cl1A C20 H20A 119.6
Cl1A C20 Cl10 98.4(14)
Cl1A C20 Cl2A 93(2)
Cl2A C20 H20A 119.6

loop_
_geom_bond_atom_site_label_1
_geom_bond_atom_site_label_2
_geom_bond_distance
C1' C2' 1.486(9)
C1' O5 1.331(7)
C1' O6 1.192(8)
C2 H2 0.9800
C2 C3 1.532(9)
C2 C12 1.493(10)
C2 O1 1.414(8)
C2' H2' 0.9800
C2' C3' 1.481(9)
C2' O7 1.431(7)
C3 H3A 0.9700
C3 H3B 0.9700
C3 C4 1.543(8)
C3' C4' 1.482(9)
C3' C12' 1.524(9)
C3' O7 1.439(8)
C4 H4 0.9800
C4 C5 1.585(8)
C4 O3 1.436(7)
C4' H4'A 0.9700
C4' H4'B 0.9700
C4' C5' 1.514(10)
C5 C6 1.571(8)
C5 C12 1.529(8)
C5 C14 1.525(8)
C5' H5'A 0.9700
C5' H5'B 0.9700
C5' O8 1.416(9)
C6 C7 1.538(9)
C6 C11 1.562(8)
C6 C15 1.532(8)
C6' C7' 1.530(8)
C6' C12' 1.546(9)
C6' O8 1.424(7)
C6' O9 1.434(8)
C7 H7A 0.9700
C7 H7B 0.9700
C7 C8 1.534(10)
C7' H7'A 0.9700
C7' H7'B 0.9700
C7' C8' 1.530(9)
C8 H8A 0.9700
C8 H8B 0.9700
C8 C9 1.514(12)
C8' H8'A 0.9700
C8' H8'B 0.9700
C8' C9' 1.493(10)
C9 C10 1.314(11)
C9 C16 1.499(11)
C9' H9' 0.9300
C9' C10' 1.346(10)
C10 H10 0.9300
C10 C11 1.500(9)
C10' H10' 0.9300
C10' C11' 1.464(9)
C11 H11 0.9800
C11 O1 1.433(7)
C11' O3 1.354(7)
C11' O4 1.213(7)
C12 C13 1.444(10)
C12 O2 1.449(7)
C12' H12' 0.9800
C12' O10 1.432(7)
C13 H13A 0.9700
C13 H13B 0.9700
C13 O2 1.431(11)
C13' H13C 0.9700
C13' H13D 0.9700
C13' C14' 1.478(12)
C13' O9 1.419(9)
C14 H14A 0.9600
C14 H14B 0.9600
C14 H14C 0.9600
C14' H14D 0.9600
C14' H14E 0.9600
C14' H14F 0.9600
C15 H15A 0.9700
C15 H15B 0.9700
C15 O5 1.437(7)
C16 H16A 0.9600
C16 H16B 0.9600
C16 H16C 0.9600
O10 H10A 0.8388
C1A' C2A' 1.502(10)
C1A' O5A 1.327(7)
C1A' O6A 1.190(8)
C2A H2A 0.9800
C2A C3A 1.512(10)
C2A C12A 1.487(10)
C2A O1A 1.438(8)
C2A' H2A' 0.9800
C2A' C3A' 1.478(10)
C2A' O7A 1.434(7)
C3A H3AA 0.9700
C3A H3AB 0.9700
C3A C4A 1.545(9)
C3A' C4A' 1.510(9)
C3A' C12B 1.508(10)
C3A' O7A 1.425(9)
C4A H4A 0.9800
C4A C5A 1.578(8)
C4A O3A 1.442(8)
C4A' H4AA 0.9700
C4A' H4AB 0.9700
C4A' C5A' 1.514(12)
C5A C6A 1.576(8)
C5A C12A 1.528(9)
C5A C14A 1.535(9)
C5A' H5AA 0.9700
C5A' H5AB 0.9700
C5A' O8A 1.446(10)
C6A C7A 1.540(9)
C6A C11A 1.557(8)
C6A C15A 1.534(8)
C6A' C7A' 1.537(8)
C6A' C12B 1.546(10)
C6A' O8A 1.403(8)
C6A' O9A 1.413(9)
C7A H7AA 0.9700
C7A H7AB 0.9700
C7A C8A 1.529(11)
C7A' H7AC 0.9700
C7A' H7AD 0.9700
C7A' C8A' 1.529(9)
C8A H8AA 0.9700
C8A H8AB 0.9700
C8A C9A 1.480(12)
C8A' H8AC 0.9700
C8A' H8AD 0.9700
C8A' C9A' 1.502(10)
C9A C10A 1.317(11)
C9A C16A 1.520(12)
C9A' H9A' 0.9300
C9A' C10B 1.330(11)
C10A H10B 0.9300
C10A C11A 1.503(9)
C10B H10C 0.9300
C10B C11B 1.469(9)
C11A H11A 0.9800
C11A O1A 1.439(7)
C11B O3A 1.355(8)
C11B O4A 1.201(8)
C12A C13A 1.453(10)
C12A O2A 1.443(7)
C12B H12B 0.9800
C12B O10A 1.426(8)
C13A H13E 0.9700
C13A H13F 0.9700
C13A O2A 1.430(11)
C13B H13G 0.9700
C13B H13H 0.9700
C13B C14B 1.488(13)
C13B O9A 1.416(10)
C14A H14G 0.9600
C14A H14H 0.9600
C14A H14I 0.9600
C14B H14J 0.9600
C14B H14K 0.9600
C14B H14L 0.9600
C15A H15C 0.9700
C15A H15D 0.9700
C15A O5A 1.441(7)
C16A H16D 0.9600
C16A H16E 0.9600
C16A H16F 0.9600
O10A H10D 0.89(3)
C17 H17 0.9800
C17 Cl1 1.774(13)
C17 Cl2 1.701(14)
C17 Cl3 1.725(11)
C18 H18 0.9800
C18 H18A 0.9800
C18 Cl4 1.690(12)
C18 Cl4A 1.946(19)
C18 Cl5 1.740(13)
C18 Cl5A 1.76(2)
C18 Cl6 1.878(14)
C18 Cl6A 1.676(17)
C19 H19 0.9800
C19 H19A 0.9800
C19 Cl7 1.690(12)
C19 Cl8 1.863(13)
C19 Cl9 1.718(11)
C19 Cl9A 1.61(2)
C19 Cl8A 1.55(2)
C19 Cl7A 1.91(2)
C20 H20A 0.9800
C20 H20 0.9800
C20 Cl0A 1.669(14)
C20 Cl10 1.74(2)
C20 Cl11 1.778(16)
C20 Cl12 1.782(14)
C20 Cl1A 1.64(2)
C20 Cl2A 1.91(5)

loop_
_geom_hbond_atom_site_label_D
_geom_hbond_atom_site_label_H
_geom_hbond_atom_site_label_A
_geom_hbond_distance_DH
_geom_hbond_distance_HA
_geom_hbond_distance_DA
_geom_hbond_angle_DHA
O10 H10A O9 0.84 2.03 2.692(7) 134.8
O10A H10D Cl10 0.89(3) 2.59(8) 3.28(3) 136(8)
O10A H10D Cl12 0.89(3) 2.58(7) 3.287(7) 137(8)

loop_
_geom_torsion_atom_site_label_1
_geom_torsion_atom_site_label_2
_geom_torsion_atom_site_label_3
_geom_torsion_atom_site_label_4
_geom_torsion
C1' C2' C3' C4' 1.9(8)
C1' C2' C3' C12' 154.7(5)
C1' C2' C3' O7 -104.1(6)
C1' C2' O7 C3' 111.0(6)
C2 C3 C4 C5 -4.3(6)
C2 C3 C4 O3 -124.4(5)
C2 C12 C13 O2 -101.0(7)
C2 C12 O2 C13 118.1(7)
C2' C1' O5 C15 165.9(5)
C2' C3' C4' C5' 101.1(7)
C2' C3' C12' C6' -104.8(6)
C2' C3' C12' O10 135.5(5)
C3 C2 C12 C5 -48.7(6)
C3 C2 C12 C13 149.7(7)
C3 C2 C12 O2 80.3(6)
C3 C2 O1 C11 49.2(7)
C3 C4 C5 C6 87.9(5)
C3 C4 C5 C12 -23.9(6)
C3 C4 C5 C14 -144.0(5)
C3 C4 O3 C11' -147.8(5)
C3' C4' C5' O8 56.9(7)
C4 C5 C6 C7 -171.9(5)
C4 C5 C6 C11 -52.7(6)
C4 C5 C6 C15 62.6(6)
C4 C5 C12 C2 44.9(6)
C4 C5 C12 C13 -153.8(7)
C4 C5 C12 O2 -83.6(6)
C4' C3' C12' C6' 50.6(6)
C4' C3' C12' O10 -69.1(6)
C4' C3' O7 C2' -113.2(6)
C4' C5' O8 C6' -61.0(7)
C5 C4 O3 C11' 95.7(5)
C5 C6 C7 C8 178.0(6)
C5 C6 C11 C10 -163.8(5)
C5 C6 C11 O1 -43.2(6)
C5 C6 C15 O5 58.5(6)
C5 C12 C13 O2 101.5(7)
C5 C12 O2 C13 -119.2(7)
C6 C5 C12 C2 -67.2(6)
C6 C5 C12 C13 94.2(8)
C6 C5 C12 O2 164.3(5)
C6 C7 C8 C9 -44.4(9)
C6 C11 O1 C2 48.3(7)
C6 C15 O5 C1' 160.2(5)
C6' C7' C8' C9' -171.0(6)
C7 C6 C11 C10 -42.6(6)
C7 C6 C11 O1 78.0(6)
C7 C6 C15 O5 -67.3(7)
C7 C8 C9 C10 14.6(11)
C7 C8 C9 C16 -166.8(8)
C7' C6' C12' C3' 76.0(6)
C7' C6' C12' O10 -167.0(5)
C7' C6' O8 C5' -69.4(7)
C7' C6' O9 C13' 56.3(7)
C7' C8' C9' C10' -72.7(10)
C8 C9 C10 C11 -0.7(11)
C8' C9' C10' C11' 2.5(12)
C9 C10 C11 C6 15.8(9)
C9 C10 C11 O1 -109.1(7)
C9' C10' C11' O3 172.8(6)
C9' C10' C11' O4 -6.6(11)
C10 C11 O1 C2 173.4(5)
C10' C11' O3 C4 -169.6(5)
C11 C6 C7 C8 57.9(7)
C11 C6 C15 O5 177.2(5)
C12 C2 C3 C4 31.7(6)
C12 C2 O1 C11 -63.2(7)
C12 C5 C6 C7 -65.5(6)
C12 C5 C6 C11 53.7(6)
C12 C5 C6 C15 169.0(5)
C12' C3' C4' C5' -53.0(7)
C12' C3' O7 C2' 110.4(5)
C12' C6' C7' C8' -172.2(5)
C12' C6' O8 C5' 56.3(6)
C12' C6' O9 C13' -68.9(7)
C14 C5 C6 C7 61.7(7)
C14 C5 C6 C11 -179.0(5)
C14 C5 C6 C15 -63.8(7)
C14 C5 C12 C2 164.4(6)
C14 C5 C12 C13 -34.3(9)
C14 C5 C12 O2 35.9(8)
C14' C13' O9 C6' 161.5(8)
C15 C6 C7 C8 -55.0(8)
C15 C6 C11 C10 74.9(6)
C15 C6 C11 O1 -164.5(5)
C16 C9 C10 C11 -179.2(8)
O1 C2 C3 C4 -85.2(6)
O1 C2 C12 C5 71.7(6)
O1 C2 C12 C13 -89.9(8)
O1 C2 C12 O2 -159.3(5)
O3 C4 C5 C6 -153.4(4)
O3 C4 C5 C12 94.8(5)
O3 C4 C5 C14 -25.3(6)
O4 C11' O3 C4 9.8(8)
O5 C1' C2' C3' -126.8(6)
O5 C1' C2' O7 165.3(5)
O6 C1' C2' C3' 52.0(9)
O6 C1' C2' O7 -15.9(10)
O6 C1' O5 C15 -12.9(10)
O7 C2' C3' C4' 106.0(6)
O7 C2' C3' C12' -101.2(6)
O7 C3' C4' C5' 170.6(5)
O7 C3' C12' C6' -170.6(5)
O7 C3' C12' O10 69.7(6)
O8 C6' C7' C8' -47.5(7)
O8 C6' C12' C3' -49.6(6)
O8 C6' C12' O10 67.4(6)
O8 C6' O9 C13' 175.4(6)
O9 C6' C7' C8' 64.3(7)
O9 C6' C12' C3' -158.6(5)
O9 C6' C12' O10 -41.5(6)
O9 C6' O8 C5' 171.2(5)
C1A' C2A' C3A' C4A' 1.7(9)
C1A' C2A' C3A' C12B 153.8(6)
C1A' C2A' C3A' O7A -102.8(6)
C1A' C2A' O7A C3A' 111.1(6)
C2A C3A C4A C5A -4.7(6)
C2A C3A C4A O3A -125.0(5)
C2A C12A C13A O2A -100.3(7)
C2A C12A O2A C13A 118.0(8)
C2A' C1A' O5A C15A 164.7(5)
C2A' C3A' C4A' C5A' 100.0(8)
C2A' C3A' C12B C6A' -105.0(6)
C2A' C3A' C12B O10A 133.6(6)
C3A C2A C12A C5A -48.7(6)
C3A C2A C12A C13A 150.1(7)
C3A C2A C12A O2A 81.3(6)
C3A C2A O1A C11A 49.3(7)
C3A C4A C5A C6A 88.7(6)
C3A C4A C5A C12A -23.3(6)
C3A C4A C5A C14A -142.5(5)
C3A C4A O3A C11B -148.0(5)
C3A' C4A' C5A' O8A 57.7(8)
C4A C5A C6A C7A -171.6(5)
C4A C5A C6A C11A -51.9(6)
C4A C5A C6A C15A 62.7(6)
C4A C5A C12A C2A 44.3(6)
C4A C5A C12A C13A -155.0(7)
C4A C5A C12A O2A -84.3(7)
C4A' C3A' C12B C6A' 49.7(7)
C4A' C3A' C12B O10A -71.6(7)
C4A' C3A' O7A C2A' -113.5(7)
C4A' C5A' O8A C6A' -61.3(7)
C5A C4A O3A C11B 95.0(5)
C5A C6A C7A C8A 177.9(6)
C5A C6A C11A C10A -164.0(5)
C5A C6A C11A O1A -44.1(7)
C5A C6A C15A O5A 60.0(7)
C5A C12A C13A O2A 102.9(8)
C5A C12A O2A C13A -118.8(8)
C6A C5A C12A C2A -68.1(6)
C6A C5A C12A C13A 92.6(8)
C6A C5A C12A O2A 163.3(5)
C6A C7A C8A C9A -45.2(9)
C6A C11A O1A C2A 49.0(7)
C6A C15A O5A C1A' 156.6(6)
C6A' C7A' C8A' C9A' -172.9(6)
C7A C6A C11A C10A -42.5(6)
C7A C6A C11A O1A 77.4(6)
C7A C6A C15A O5A -66.0(7)
C7A C8A C9A C10A 16.6(12)
C7A C8A C9A C16A -165.1(9)
C7A' C6A' C12B C3A' 77.6(6)
C7A' C6A' C12B O10A -164.1(5)
C7A' C6A' O8A C5A' -70.3(7)
C7A' C6A' O9A C13B 54.0(8)
C7A' C8A' C9A' C10B -73.5(10)
C8A C9A C10A C11A -2.2(12)
C8A' C9A' C10B C11B 1.0(13)
C9A C10A C11A C6A 16.1(9)
C9A C10A C11A O1A -108.4(8)
C9A' C10B C11B O3A 173.7(7)
C9A' C10B C11B O4A -4.6(11)
C10A C11A O1A C2A 173.2(5)
C10B C11B O3A C4A -170.3(5)
C11A C6A C7A C8A 57.8(7)
C11A C6A C15A O5A 177.8(5)
C12A C2A C3A C4A 31.9(6)
C12A C2A O1A C11A -63.2(7)
C12A C5A C6A C7A -65.3(7)
C12A C5A C6A C11A 54.5(6)
C12A C5A C6A C15A 169.0(5)
C12B C3A' C4A' C5A' -53.8(7)
C12B C3A' O7A C2A' 110.6(6)
C12B C6A' C7A' C8A' -170.2(5)
C12B C6A' O8A C5A' 54.6(7)
C12B C6A' O9A C13B -70.4(8)
C14A C5A C6A C7A 61.1(7)
C14A C5A C6A C11A -179.1(5)
C14A C5A C6A C15A -64.6(7)
C14A C5A C12A C2A 163.8(6)
C14A C5A C12A C13A -35.5(9)
C14A C5A C12A O2A 35.2(8)
C14B C13B O9A C6A' 161.3(9)
C15A C6A C7A C8A -55.1(8)
C15A C6A C11A C10A 75.2(6)
C15A C6A C11A O1A -164.9(5)
C16A C9A C10A C11A 179.6(9)
O1A C2A C3A C4A -84.4(6)
O1A C2A C12A C5A 71.6(6)
O1A C2A C12A C13A -89.5(8)
O1A C2A C12A O2A -158.4(5)
O3A C4A C5A C6A -151.8(5)
O3A C4A C5A C12A 96.2(5)
O3A C4A C5A C14A -23.1(6)
O4A C11B O3A C4A 8.1(8)
O5A C1A' C2A' C3A' -124.2(6)
O5A C1A' C2A' O7A 169.0(5)
O6A C1A' C2A' C3A' 52.3(10)
O6A C1A' C2A' O7A -14.5(11)
O6A C1A' O5A C15A -11.9(11)
O7A C2A' C3A' C4A' 104.6(7)
O7A C2A' C3A' C12B -103.3(6)
O7A C3A' C4A' C5A' 169.2(6)
O7A C3A' C12B C6A' -172.3(5)
O7A C3A' C12B O10A 66.3(7)
O8A C6A' C7A' C8A' -45.6(8)
O8A C6A' C12B C3A' -48.0(7)
O8A C6A' C12B O10A 70.3(7)
O8A C6A' O9A C13B 173.6(6)
O9A C6A' C7A' C8A' 66.4(7)
O9A C6A' C12B C3A' -156.9(5)
O9A C6A' C12B O10A -38.6(7)
O9A C6A' O8A C5A' 169.6(5)

loop_
_twin_individual_id
_twin_individual_mass_fraction_refined
1 0.8906(17)
2 0.1094(17)
